data_2211022
loop_
_publ_author_name
'Deng, Zhao-Peng'
'Gao, Shan'
'Ng, Seik Weng'

_publ_section_title
;
 Diaquabis(4-formylbenzoato-<i>{\k</i>O})copper(II) dihydrate
;
_journal_coeditor_code HB2163
_journal_issue 11
_journal_name_full 'Acta Crystallographica Section E'
_journal_page_first m2906
_journal_page_last m2907
_journal_paper_doi 10.1107/S1600536806040827
_journal_volume 62
_journal_year 2006
_chemical_formula_iupac '[Cu (C8 H5 O3 )2 (H2 O)2] , 2H2 O'
_chemical_formula_moiety '(C8 H5 O3)2 (H2 O)2 Cu, 2H2 O'
_chemical_formula_sum 'C16 H18 Cu O10'
_chemical_formula_weight 433.84
_chemical_name_systematic
;
 ?
;
_space_group_IT_number 2
_symmetry_cell_setting triclinic
_symmetry_space_group_name_Hall '-P 1'
_symmetry_space_group_name_H-M 'P -1'
_atom_sites_solution_hydrogens mixed
_atom_sites_solution_primary direct
_atom_sites_solution_secondary difmap
_audit_creation_method SHELXL-97
_cell_angle_alpha 68.69(6)
_cell_angle_beta 83.64(6)
_cell_angle_gamma 62.63(9)
_cell_formula_units_Z 1
_cell_length_a 7.308(5)
_cell_length_b 7.344(5)
_cell_length_c 9.973(9)
_cell_measurement_reflns_used 4247
_cell_measurement_temperature 293(2)
_cell_measurement_theta_max 27.5
_cell_measurement_theta_min 3.2
_cell_volume 441.8(7)
_computing_cell_refinement RAPID-AUTO
_computing_data_collection 'RAPID-AUTO (Rigaku Corporation, 1998)'
_computing_data_reduction 'CrystalStructure (Rigaku/MSC, 2002)'
_computing_molecular_graphics 'X-Seed (Barbour, 2001)'
_computing_publication_material SHELXL-97
_computing_structure_refinement 'SHELXL-97 (Sheldrick, 1997)'
_computing_structure_solution 'SHELXS-97 (Sheldrick, 1997)'
_diffrn_ambient_temperature 295(2)
_diffrn_measured_fraction_theta_full 0.98
_diffrn_measured_fraction_theta_max 0.98
_diffrn_measurement_device_type 'Rigaku RAXIS-RAPID IP diffractometer'
_diffrn_measurement_method '\w scan'
_diffrn_radiation_monochromator graphite
_diffrn_radiation_source 'fine-focus sealed tube'
_diffrn_radiation_type MoK\a
_diffrn_radiation_wavelength 0.71073
_diffrn_reflns_av_R_equivalents 0.0322
_diffrn_reflns_av_sigmaI/netI 0.0387
_diffrn_reflns_limit_h_max 8
_diffrn_reflns_limit_h_min -9
_diffrn_reflns_limit_k_max 9
_diffrn_reflns_limit_k_min -9
_diffrn_reflns_limit_l_max 12
_diffrn_reflns_limit_l_min -12
_diffrn_reflns_number 4323
_diffrn_reflns_theta_full 27.5
_diffrn_reflns_theta_max 27.5
_diffrn_reflns_theta_min 3.2
_diffrn_standards_decay_% 0
_diffrn_standards_interval_count 0
_diffrn_standards_interval_time 0
_diffrn_standards_number 0
_exptl_absorpt_coefficient_mu 1.290
_exptl_absorpt_correction_T_max 0.801
_exptl_absorpt_correction_T_min 0.453
_exptl_absorpt_correction_type multi-scan
_exptl_absorpt_process_details 'ABSCOR (Higashi, 1995)'
_exptl_crystal_colour Blue
_exptl_crystal_density_diffrn 1.630
_exptl_crystal_density_method 'not measured'
_exptl_crystal_description Prism
_exptl_crystal_F_000 223
_exptl_crystal_size_max 0.36
_exptl_crystal_size_mid 0.25
_exptl_crystal_size_min 0.18
_refine_diff_density_max 0.80
_refine_diff_density_min -0.36
_refine_ls_extinction_method none
_refine_ls_goodness_of_fit_ref 1.08
_refine_ls_hydrogen_treatment mixed
_refine_ls_matrix_type full
_refine_ls_number_parameters 140
_refine_ls_number_reflns 1990
_refine_ls_number_restraints 6
_refine_ls_restrained_S_all 1.07
_refine_ls_R_factor_all 0.046
_refine_ls_R_factor_gt 0.042
_refine_ls_shift/su_max 0.001
_refine_ls_shift/su_mean <0.001
_refine_ls_structure_factor_coef Fsqd
_refine_ls_weighting_details 'calc w=1/[\s^2^(Fo^2^)+(0.0794P)^2^+0.1357P] where P=(Fo^2^+2Fc^2^)/3'
_refine_ls_weighting_scheme calc
_refine_ls_wR_factor_gt 0.120
_refine_ls_wR_factor_ref 0.125
_reflns_number_gt 1789
_reflns_number_total 1990
_reflns_threshold_expression I>2\s(I)
_cod_data_source_file hb2163.cif
_cod_data_source_block I
_cod_depositor_comments
;
The following automatic conversions were performed:
'_symmetry_cell_setting' value 'Triclinic' changed to 'triclinic'
according to '/home/saulius/struct/CIF-dictionaries/cif_core.dic'
dictionary named 'cif_core.dic' version 2.4.1 from 2010-06-29.

Automatic conversion script
Id: cif_fix_enum 1527 2010-12-29 10:47:43Z saulius 

The following automatic conversions were performed:

'_symmetry_cell_setting' value 'Triclinic' changed to 'triclinic'
according to /home/saulius/struct/CIF-dictionaries/cif_core.dic
dictionary named 'cif_core.dic' version 2.4.1 from 2010-06-29.

Automatic conversion script
Id: cif_fix_values 1715 2011-07-08 13:25:40Z adriana 

The following automatic conversions were performed:

'_atom_sites_solution_hydrogens' value 'difmap and geom' was changed
to 'mixed'.

Automatic conversion script
Id: cif_fix_values 6452 2018-10-05 10:23:21Z andrius 
;
_cod_database_code 2211022
_cod_database_fobs_code 2211022

loop_
_symmetry_equiv_pos_as_xyz
'x, y, z'
'-x, -y, -z'

loop_
_atom_site_type_symbol
_atom_site_label
_atom_site_fract_x
_atom_site_fract_y
_atom_site_fract_z
_atom_site_U_iso_or_equiv
_atom_site_adp_type
_atom_site_calc_flag
_atom_site_refinement_flags
_atom_site_occupancy
Cu Cu1 0.5000 0.5000 0.5000 0.0357(2) Uani d S 1
O O1 0.4026(3) 0.7493(3) 0.3203(2) 0.0428(5) Uani d . 1
O O2 0.3421(4) 0.9133(3) 0.4763(2) 0.0505(5) Uani d . 1
O O3 0.1947(4) 1.8780(4) -0.1124(2) 0.0548(6) Uani d . 1
O O1w 0.2221(3) 0.5341(3) 0.5424(2) 0.0479(5) Uani d D 1
O O2w 0.1411(3) 0.1878(3) 0.6201(2) 0.0450(5) Uani d D 1
C C1 0.3498(4) 0.9195(4) 0.3503(3) 0.0365(6) Uani d . 1
C C2 0.3051(4) 1.1297(4) 0.2266(3) 0.0357(6) Uani d . 1
C C3 0.2962(4) 1.1375(5) 0.0850(3) 0.0384(6) Uani d . 1
C C4 0.2686(5) 1.3286(5) -0.0280(3) 0.0423(6) Uani d . 1
C C5 0.2492(4) 1.5096(4) -0.0022(3) 0.0376(6) Uani d . 1
C C6 0.2559(5) 1.5023(5) 0.1398(3) 0.0418(6) Uani d . 1
C C7 0.2859(5) 1.3119(5) 0.2520(3) 0.0419(6) Uani d . 1
C C8 0.2180(5) 1.7112(5) -0.1239(3) 0.0453(7) Uani d . 1
H H11 0.195(5) 0.426(3) 0.575(3) 0.040(10) Uiso d D 1
H H12 0.133(5) 0.638(4) 0.476(3) 0.060(10) Uiso d D 1
H H21 0.199(6) 0.105(5) 0.571(3) 0.070(10) Uiso d D 1
H H22 0.154(6) 0.110(5) 0.7090(10) 0.060(10) Uiso d D 1
H H3 0.3084 1.0167 0.0672 0.046 Uiso calc R 1
H H4 0.2632 1.3354 -0.1225 0.051 Uiso calc R 1
H H6 0.2403 1.6243 0.1577 0.050 Uiso calc R 1
H H7 0.2935 1.3046 0.3464 0.050 Uiso calc R 1
H H8 0.2163 1.7097 -0.2166 0.054 Uiso calc R 1

loop_
_atom_site_aniso_label
_atom_site_aniso_U_11
_atom_site_aniso_U_22
_atom_site_aniso_U_33
_atom_site_aniso_U_12
_atom_site_aniso_U_13
_atom_site_aniso_U_23
Cu1 0.0460(3) 0.0275(3) 0.0279(3) -0.0175(2) -0.0031(2) -0.0009(2)
O1 0.0560(10) 0.0310(10) 0.0320(10) -0.0180(10) -0.0020(10) -0.0010(10)
O2 0.081(2) 0.0370(10) 0.0280(10) -0.0280(10) -0.0030(10) -0.0020(10)
O3 0.076(2) 0.0360(10) 0.0390(10) -0.0260(10) 0.0020(10) 0.0020(10)
O1w 0.0470(10) 0.0360(10) 0.0500(10) -0.0220(10) -0.0040(10) 0.0030(10)
O2w 0.0570(10) 0.0320(10) 0.0340(10) -0.0190(10) 0.0000(10) 0.0010(10)
C1 0.0390(10) 0.0310(10) 0.0320(10) -0.0170(10) -0.0030(10) 0.0000(10)
C2 0.0390(10) 0.0310(10) 0.0290(10) -0.0150(10) -0.0010(10) -0.0010(10)
C3 0.0470(10) 0.0330(10) 0.0300(10) -0.0170(10) 0.0000(10) -0.0070(10)
C4 0.053(2) 0.040(2) 0.0250(10) -0.0180(10) 0.0000(10) -0.0040(10)
C5 0.0410(10) 0.0320(10) 0.0280(10) -0.0150(10) 0.0000(10) 0.0000(10)
C6 0.059(2) 0.0340(10) 0.0320(10) -0.0240(10) 0.0000(10) -0.0050(10)
C7 0.060(2) 0.0370(10) 0.0250(10) -0.0240(10) -0.0020(10) -0.0030(10)
C8 0.053(2) 0.040(2) 0.0310(10) -0.0210(10) 0.0000(10) 0.0010(10)

loop_
_atom_type_symbol
_atom_type_description
_atom_type_scat_dispersion_real
_atom_type_scat_dispersion_imag
_atom_type_scat_source
C C 0.0033 0.0016 'International Tables Vol C Tables 4.2.6.8 and 6.1.1.4'
H H 0.0000 0.0000 'International Tables Vol C Tables 4.2.6.8 and 6.1.1.4'
O O 0.0106 0.0060 'International Tables Vol C Tables 4.2.6.8 and 6.1.1.4'
Cu Cu 0.3201 1.2651 'International Tables Vol C Tables 4.2.6.8 and 6.1.1.4'

loop_
_geom_angle_atom_site_label_1
_geom_angle_atom_site_label_2
_geom_angle_atom_site_label_3
_geom_angle_site_symmetry_1
_geom_angle_site_symmetry_3
_geom_angle
_geom_angle_publ_flag
O1 Cu1 O1 . 2_666 180 ?
O1 Cu1 O1w . . 92.4(2) n
O1 Cu1 O1w . 2_666 87.6(2) n
O1 Cu1 O1w 2_666 . 87.6(2) ?
O1 Cu1 O1w 2_666 2_666 92.4(2) ?
O1w Cu1 O1w 2_666 . 180 ?
C1 O1 Cu1 . . 107.3(2) ?
O2 C1 O1 . . 121.9(2) ?
O2 C1 C2 . . 120.7(3) ?
O1 C1 C2 . . 117.4(2) ?
C7 C2 C3 . . 120.1(2) ?
C7 C2 C1 . . 120.2(3) ?
C3 C2 C1 . . 119.6(3) ?
C4 C3 C2 . . 118.8(3) ?
C3 C4 C5 . . 120.9(3) ?
C4 C5 C6 . . 120.2(3) ?
C4 C5 C8 . . 119.9(3) ?
C6 C5 C8 . . 119.9(3) ?
C7 C6 C5 . . 118.9(3) ?
C6 C7 C2 . . 121.1(3) ?
O3 C8 C5 . . 124.7(3) ?
Cu1 O1w H11 . . 122(2) ?
Cu1 O1w H12 . . 112(3) ?
H11 O1w H12 . . 111(2) ?
H21 O2w H22 . . 110(2) ?
C4 C3 H3 . . 120.6 ?
C2 C3 H3 . . 120.6 ?
C3 C4 H4 . . 119.5 ?
C5 C4 H4 . . 119.5 ?
C7 C6 H6 . . 120.5 ?
C5 C6 H6 . . 120.5 ?
C6 C7 H7 . . 119.5 ?
C2 C7 H7 . . 119.5 ?
O3 C8 H8 . . 117.6 ?
C5 C8 H8 . . 117.6 ?

loop_
_geom_bond_atom_site_label_1
_geom_bond_atom_site_label_2
_geom_bond_site_symmetry_2
_geom_bond_distance
_geom_bond_publ_flag
Cu1 O1 . 1.942(3) yes
Cu1 O1 2_666 1.942(3) ?
Cu1 O1w . 1.945(3) yes
Cu1 O1w 2_666 1.945(3) ?
C1 O1 . 1.266(4) y
C1 O2 . 1.238(4) y
O3 C8 . 1.204(4) ?
C1 C2 . 1.502(4) ?
C2 C7 . 1.393(4) ?
C2 C3 . 1.399(4) ?
C3 C4 . 1.386(4) ?
C4 C5 . 1.386(4) ?
C5 C6 . 1.403(4) ?
C5 C8 . 1.471(4) ?
C6 C7 . 1.376(4) ?
O1w H11 . 0.850(10) ?
O1w H12 . 0.840(10) ?
O2w H21 . 0.850(10) ?
O2w H22 . 0.850(10) ?
C3 H3 . 0.93 ?
C4 H4 . 0.93 ?
C6 H6 . 0.93 ?
C7 H7 . 0.93 ?
C8 H8 . 0.93 ?

loop_
_geom_hbond_atom_site_label_D
_geom_hbond_atom_site_label_H
_geom_hbond_atom_site_label_A
_geom_hbond_site_symmetry_A
_geom_hbond_distance_DH
_geom_hbond_distance_HA
_geom_hbond_distance_DA
_geom_hbond_angle_DHA
_geom_hbond_publ_flag
O1w H11 O2w . 0.850(10) 1.860(10) 2.697(4) 172(3) yes
O1w H12 O2w 2_566 0.840(10) 1.94(2) 2.721(6) 154(3) yes
O2w H21 O2 1_545 0.850(10) 1.840(10) 2.681(5) 175(4) yes
O2w H22 O3 1_536 0.850(10) 1.900(10) 2.729(4) 165(3) yes

loop_
_geom_torsion_atom_site_label_1
_geom_torsion_atom_site_label_2
_geom_torsion_atom_site_label_3
_geom_torsion_atom_site_label_4
_geom_torsion_site_symmetry_1
_geom_torsion
O1w Cu1 O1 C1 2_666 -94.3(2)
O1w Cu1 O1 C1 . 85.7(2)
Cu1 O1 C1 O2 . -8.3(3)
Cu1 O1 C1 C2 . 169.2(2)
O2 C1 C2 C7 . 10.0(4)
O1 C1 C2 C7 . -167.5(3)
O2 C1 C2 C3 . -174.2(3)
O1 C1 C2 C3 . 8.4(4)
C7 C2 C3 C4 . 0.2(4)
C1 C2 C3 C4 . -175.7(3)
C2 C3 C4 C5 . -0.3(4)
C3 C4 C5 C6 . -0.4(4)
C3 C4 C5 C8 . -179.4(3)
C4 C5 C6 C7 . 1.2(4)
C8 C5 C6 C7 . -179.8(3)
C5 C6 C7 C2 . -1.3(5)
C3 C2 C7 C6 . 0.7(4)
C1 C2 C7 C6 . 176.5(3)
C4 C5 C8 O3 . 178.2(3)
C6 C5 C8 O3 . -0.9(5)
